data_4345928
loop_
_publ_author_name
'Hicken, Alexandra'
'White, Andrew J. P.'
'Crimmin, Mark R.'

_publ_section_title
;
 Reversible Coordination of Boron-, Aluminum-, Zinc-, Magnesium-, and
 Calcium-Hydrogen Bonds to Bent {CuL2} Fragments: Heavy \s Complexes of
 the Lightest Coinage Metal.
;
_journal_issue 15
_journal_name_full 'Inorganic chemistry'
_journal_page_first 8669
_journal_page_last 8682
_journal_paper_doi 10.1021/acs.inorgchem.7b00182
_journal_volume 56
_journal_year 2017
_chemical_formula_moiety 'C53 H54 Cu2 F12 N4, C6 H14'
_chemical_formula_sum 'C59 H68 Cu2 F12 N4'
_chemical_formula_weight 1188.25
_space_group_crystal_system monoclinic
_space_group_IT_number 14
_space_group_name_Hall '-P 2ybc'
_space_group_name_H-M_alt 'P 1 21/c 1'
_symmetry_space_group_name_Hall '-P 2ybc'
_symmetry_space_group_name_H-M 'P 1 21/c 1'
_atom_sites_solution_hydrogens mixed
_audit_creation_method SHELXL-2014/7
_cell_angle_alpha 90
_cell_angle_beta 91.8186(15)
_cell_angle_gamma 90
_cell_formula_units_Z 4
_cell_length_a 14.0542(2)
_cell_length_b 22.2862(4)
_cell_length_c 18.7418(3)
_cell_measurement_reflns_used 7177
_cell_measurement_temperature 173(2)
_cell_measurement_theta_max 28.2420
_cell_measurement_theta_min 2.8030
_cell_volume 5867.25(16)
_computing_cell_refinement 'CrysAlisPro, Agilent Technologies'
_computing_data_collection 'CrysAlisPro, Agilent Technologies'
_computing_data_reduction 'CrysAlisPro, Agilent Technologies'
_computing_molecular_graphics 'Bruker SHELXTL'
_computing_publication_material 'CIFTAB-2013 (Sheldrick, 2013)'
_computing_structure_refinement 'SHELXL-2014/7 (Sheldrick, 2014)'
_computing_structure_solution 'SHELXS-2013 (Sheldrick, 2013)'
_diffrn_ambient_temperature 173(2)
_diffrn_detector_area_resol_mean 16.0382
_diffrn_measured_fraction_theta_full 0.989
_diffrn_measured_fraction_theta_max 0.818
_diffrn_measurement_device_type 'Agilent Xcalibur 3 E'
_diffrn_measurement_method 'omega scans'
_diffrn_radiation_type MoK\a
_diffrn_radiation_wavelength 0.71073
_diffrn_reflns_av_R_equivalents 0.0250
_diffrn_reflns_av_unetI/netI 0.0398
_diffrn_reflns_Laue_measured_fraction_full 0.989
_diffrn_reflns_Laue_measured_fraction_max 0.818
_diffrn_reflns_limit_h_max 11
_diffrn_reflns_limit_h_min -18
_diffrn_reflns_limit_k_max 28
_diffrn_reflns_limit_k_min -19
_diffrn_reflns_limit_l_max 24
_diffrn_reflns_limit_l_min -23
_diffrn_reflns_number 21853
_diffrn_reflns_point_group_measured_fraction_full 0.989
_diffrn_reflns_point_group_measured_fraction_max 0.818
_diffrn_reflns_theta_full 25.242
_diffrn_reflns_theta_max 28.136
_diffrn_reflns_theta_min 2.555
_diffrn_source 'Enhance (Mo) X-ray Source'
_exptl_absorpt_coefficient_mu 0.803
_exptl_absorpt_correction_T_max 0.872
_exptl_absorpt_correction_T_min 0.816
_exptl_absorpt_correction_type analytical
_exptl_absorpt_process_details
; 
CrysAlisPro, Agilent Technologies, 
Version 1.171.37.35 (release 13-08-2014 CrysAlis171 .NET) 
(compiled Aug 13 2014,18:06:01) 
Analytical numeric absorption correction using a multifaceted crystal 
model based on expressions derived by R.C. Clark & J.S. Reid. 
(Clark, R. C. & Reid, J. S. (1995). Acta Cryst. A51, 887-897) 
Empirical absorption correction using spherical harmonics, 
implemented in SCALE3 ABSPACK scaling algorithm. 
;
_exptl_crystal_colour Orange
_exptl_crystal_density_diffrn 1.345
_exptl_crystal_description 'blocky needles'
_exptl_crystal_F_000 2464
_exptl_crystal_size_max 0.33
_exptl_crystal_size_mid 0.20
_exptl_crystal_size_min 0.19
_refine_diff_density_max 0.441
_refine_diff_density_min -0.460
_refine_diff_density_rms 0.061
_refine_ls_extinction_method none
_refine_ls_goodness_of_fit_ref 1.024
_refine_ls_hydrogen_treatment mixed
_refine_ls_matrix_type full
_refine_ls_number_parameters 777
_refine_ls_number_reflns 11750
_refine_ls_number_restraints 96
_refine_ls_restrained_S_all 1.037
_refine_ls_R_factor_all 0.0608
_refine_ls_R_factor_gt 0.0397
_refine_ls_shift/su_max 0.003
_refine_ls_shift/su_mean 0.000
_refine_ls_structure_factor_coef Fsqd
_refine_ls_weighting_details 'w=1/[\s^2^(Fo^2^)+(0.0456P)^2^+4.3051P] where P=(Fo^2^+2Fc^2^)/3'
_refine_ls_weighting_scheme calc
_refine_ls_wR_factor_gt 0.0950
_refine_ls_wR_factor_ref 0.1081
_reflns_Friedel_coverage 0.000
_reflns_number_gt 8921
_reflns_number_total 11750
_reflns_threshold_expression 'I > 2\s(I)'
_cod_data_source_file ic7b00182_si_002.cif
_cod_data_source_block 1_2-tol
_cod_depositor_comments 'Adding full bibliography for 4345928--4345935.cif.'
_cod_original_cell_volume 5867.24(16)
_cod_database_code 4345928
_shelx_shelxl_version_number 2014/7
_shelx_space_group_comment
; 
The symmetry employed for this shelxl refinement is uniquely defined 
by the following loop, which should always be used as a source of 
symmetry information in preference to the above space-group names. 
They are only intended as comments. 
;

loop_
_space_group_symop_operation_xyz
'x, y, z'
'-x, y+1/2, -z+1/2'
'-x, -y, -z'
'x, -y-1/2, z-1/2'

loop_
_atom_site_label
_atom_site_type_symbol
_atom_site_fract_x
_atom_site_fract_y
_atom_site_fract_z
_atom_site_U_iso_or_equiv
_atom_site_adp_type
_atom_site_occupancy
_atom_site_site_symmetry_order
_atom_site_calc_flag
_atom_site_refinement_flags_posn
_atom_site_refinement_flags_adp
_atom_site_refinement_flags_occupancy
_atom_site_disorder_assembly
_atom_site_disorder_group
Cu1 Cu 0.61135(2) 0.70259(2) 0.16605(2) 0.02303(8) Uani 1 1 d . . . . .
Cu2 Cu 0.35986(2) 0.70074(2) 0.33241(2) 0.02326(8) Uani 1 1 d . . . . .
N1 N 0.57837(13) 0.64508(9) 0.09177(10) 0.0245(4) Uani 1 1 d . . . . .
C1 C 0.63463(17) 0.63778(11) 0.03750(12) 0.0271(5) Uani 1 1 d . . . . .
C2 C 0.72189(17) 0.66620(11) 0.02853(13) 0.0289(5) Uani 1 1 d . . . . .
H2A H 0.7540 0.6565 -0.0138 0.035 Uiso 1 1 calc R U . . .
C3 C 0.76785(17) 0.70728(11) 0.07452(13) 0.0278(5) Uani 1 1 d . . . . .
N3 N 0.73275(13) 0.73101(9) 0.13200(10) 0.0258(4) Uani 1 1 d . . . . .
C4 C 0.6047(2) 0.59365(13) -0.02194(14) 0.0383(7) Uani 1 1 d . . . . .
F4A F 0.51824(13) 0.60534(10) -0.04903(9) 0.0676(6) Uani 1 1 d . . . . .
F4B F 0.60367(17) 0.53755(8) 0.00000(10) 0.0685(6) Uani 1 1 d . . . . .
F4C F 0.66195(13) 0.59567(9) -0.07728(8) 0.0576(5) Uani 1 1 d . . . . .
C5 C 0.86936(19) 0.72361(14) 0.05319(15) 0.0418(7) Uani 1 1 d . . . . .
F5A F 0.89662(13) 0.69625(9) -0.00502(10) 0.0677(6) Uani 1 1 d . . . . .
F5B F 0.88112(15) 0.78160(9) 0.04334(13) 0.0789(7) Uani 1 1 d . . . . .
F5C F 0.93314(12) 0.70815(10) 0.10431(11) 0.0701(6) Uani 1 1 d . . . . .
C6 C 0.49463(17) 0.60965(11) 0.10293(12) 0.0259(5) Uani 1 1 d . . . . .
C7 C 0.50300(19) 0.55623(11) 0.14176(13) 0.0306(6) Uani 1 1 d . . . . .
C8 C 0.4200(2) 0.52700(12) 0.16075(14) 0.0367(6) Uani 1 1 d . . . . .
H8A H 0.4249 0.4907 0.1872 0.044 Uiso 1 1 calc R U . . .
C9 C 0.3308(2) 0.54909(13) 0.14236(15) 0.0409(7) Uani 1 1 d . . . . .
C10 C 0.32463(19) 0.60214(13) 0.10393(14) 0.0363(6) Uani 1 1 d . . . . .
H10A H 0.2636 0.6174 0.0903 0.044 Uiso 1 1 calc R U . . .
C11 C 0.40529(17) 0.63355(12) 0.08479(13) 0.0295(6) Uani 1 1 d . . . . .
C12 C 0.5988(2) 0.53229(13) 0.16564(16) 0.0442(7) Uani 1 1 d . . . . .
H12A H 0.6342 0.5200 0.1238 0.066 Uiso 1 1 calc R U . . .
H12B H 0.5903 0.4976 0.1970 0.066 Uiso 1 1 calc R U . . .
H12C H 0.6344 0.5636 0.1917 0.066 Uiso 1 1 calc R U . . .
C13 C 0.2416(2) 0.51664(16) 0.16466(19) 0.0617(10) Uani 1 1 d . . . . .
H13A H 0.1992 0.5451 0.1878 0.093 Uiso 1 1 calc R U . . .
H13B H 0.2590 0.4844 0.1982 0.093 Uiso 1 1 calc R U . . .
H13C H 0.2089 0.4995 0.1224 0.093 Uiso 1 1 calc R U . . .
C14 C 0.3964(2) 0.69375(13) 0.04898(14) 0.0389(6) Uani 1 1 d . . . . .
H14A H 0.4299 0.7240 0.0782 0.058 Uiso 1 1 calc R U . . .
H14B H 0.3290 0.7046 0.0435 0.058 Uiso 1 1 calc R U . . .
H14C H 0.4246 0.6918 0.0019 0.058 Uiso 1 1 calc R U . . .
C15 C 0.78517(16) 0.77075(11) 0.17946(13) 0.0258(5) Uani 1 1 d . . . . .
C16 C 0.78066(17) 0.83271(11) 0.16892(13) 0.0299(6) Uani 1 1 d . . . . .
C17 C 0.82723(18) 0.86942(12) 0.21859(14) 0.0345(6) Uani 1 1 d . . . . .
H17A H 0.8264 0.9116 0.2112 0.041 Uiso 1 1 calc R U . . .
C18 C 0.87521(18) 0.84676(13) 0.27891(14) 0.0359(6) Uani 1 1 d . . . . .
C19 C 0.87517(18) 0.78540(13) 0.28863(14) 0.0350(6) Uani 1 1 d . . . . .
H19A H 0.9065 0.7692 0.3299 0.042 Uiso 1 1 calc R U . . .
C20 C 0.83090(17) 0.74651(12) 0.24008(14) 0.0303(6) Uani 1 1 d . . . . .
C21 C 0.7258(2) 0.85971(13) 0.10638(15) 0.0434(7) Uani 1 1 d . . . . .
H21A H 0.7607 0.8530 0.0626 0.065 Uiso 1 1 calc R U . . .
H21B H 0.7182 0.9029 0.1141 0.065 Uiso 1 1 calc R U . . .
H21C H 0.6630 0.8408 0.1018 0.065 Uiso 1 1 calc R U . . .
C22 C 0.9265(2) 0.88748(15) 0.33174(17) 0.0507(8) Uani 1 1 d . . . . .
H22A H 0.9331 0.9275 0.3107 0.076 Uiso 1 1 calc R U . . .
H22B H 0.9897 0.8710 0.3435 0.076 Uiso 1 1 calc R U . . .
H22C H 0.8898 0.8904 0.3752 0.076 Uiso 1 1 calc R U . . .
C23 C 0.8316(2) 0.67987(13) 0.25398(16) 0.0429(7) Uani 1 1 d . . . . .
H23A H 0.7661 0.6656 0.2584 0.064 Uiso 1 1 calc R U . . .
H23B H 0.8680 0.6715 0.2983 0.064 Uiso 1 1 calc R U . . .
H23C H 0.8611 0.6591 0.2142 0.064 Uiso 1 1 calc R U . . .
N31 N 0.24575(13) 0.73756(9) 0.36772(10) 0.0259(4) Uani 1 1 d . . . . .
C31 C 0.21566(16) 0.72323(11) 0.43113(13) 0.0278(5) Uani 1 1 d . . . . .
C32 C 0.26135(17) 0.68440(12) 0.47994(13) 0.0298(6) Uani 1 1 d . . . . .
H32A H 0.2301 0.6779 0.5235 0.036 Uiso 1 1 calc R U . . .
C33 C 0.34752(17) 0.65407(11) 0.47217(12) 0.0267(5) Uani 1 1 d . . . . .
N33 N 0.40009(14) 0.65478(9) 0.41535(10) 0.0252(4) Uani 1 1 d . . . . .
C34 C 0.1219(2) 0.74977(15) 0.45639(15) 0.0428(7) Uani 1 1 d . . . . .
F34A F 0.12255(16) 0.80895(10) 0.45680(13) 0.0846(8) Uani 1 1 d . . . . .
F34B F 0.09998(13) 0.73279(11) 0.52105(10) 0.0762(7) Uani 1 1 d . . . . .
F34C F 0.04912(12) 0.73405(12) 0.41388(11) 0.0797(7) Uani 1 1 d . . . . .
C35 C 0.3813(2) 0.61715(14) 0.53699(14) 0.0399(7) Uani 1 1 d . . . . .
F35A F 0.46502(13) 0.63585(11) 0.56338(9) 0.0705(6) Uani 1 1 d . . . . .
F35B F 0.32252(12) 0.61966(9) 0.59150(8) 0.0543(5) Uani 1 1 d . . . . .
F35C F 0.39089(19) 0.55987(8) 0.52148(10) 0.0782(7) Uani 1 1 d . . . . .
C36 C 0.19787(16) 0.77821(11) 0.31867(13) 0.0270(5) Uani 1 1 d . . . . .
C37 C 0.22311(18) 0.83874(12) 0.31940(14) 0.0325(6) Uani 1 1 d . . . . .
C38 C 0.18402(19) 0.87576(13) 0.26662(15) 0.0394(7) Uani 1 1 d . . . . .
H38A H 0.1999 0.9172 0.2671 0.047 Uiso 1 1 calc R U . . .
C39 C 0.12235(19) 0.85422(14) 0.21301(15) 0.0415(7) Uani 1 1 d . . . . .
C40 C 0.10079(18) 0.79390(14) 0.21327(15) 0.0390(7) Uani 1 1 d . . . . .
H40A H 0.0590 0.7785 0.1769 0.047 Uiso 1 1 calc R U . . .
C41 C 0.13784(17) 0.75498(12) 0.26458(14) 0.0328(6) Uani 1 1 d . . . . .
C42 C 0.2942(2) 0.86335(13) 0.37369(16) 0.0466(7) Uani 1 1 d . . . . .
H42A H 0.3083 0.9053 0.3622 0.070 Uiso 1 1 calc R U . . .
H42B H 0.3529 0.8397 0.3728 0.070 Uiso 1 1 calc R U . . .
H42C H 0.2677 0.8611 0.4213 0.070 Uiso 1 1 calc R U . . .
C43 C 0.0798(2) 0.89540(17) 0.15633(18) 0.0609(10) Uani 1 1 d . . . . .
H43A H 0.0691 0.9352 0.1770 0.091 Uiso 1 1 calc R U . . .
H43B H 0.0190 0.8788 0.1384 0.091 Uiso 1 1 calc R U . . .
H43C H 0.1236 0.8989 0.1169 0.091 Uiso 1 1 calc R U . . .
C44 C 0.1154(2) 0.68892(13) 0.26084(17) 0.0478(8) Uani 1 1 d . . . . .
H44A H 0.0743 0.6809 0.2187 0.072 Uiso 1 1 calc R U . . .
H44B H 0.0827 0.6768 0.3040 0.072 Uiso 1 1 calc R U . . .
H44C H 0.1747 0.6661 0.2574 0.072 Uiso 1 1 calc R U . . .
C45 C 0.48781(17) 0.62224(11) 0.40892(12) 0.0269(5) Uani 1 1 d . . . . .
C46 C 0.4852(2) 0.56518(12) 0.37764(13) 0.0344(6) Uani 1 1 d . . . . .
C47 C 0.5713(2) 0.53779(13) 0.36295(15) 0.0429(7) Uani 1 1 d . . . . .
H47A H 0.5705 0.4989 0.3421 0.051 Uiso 1 1 calc R U . . .
C48 C 0.6577(2) 0.56503(14) 0.37764(15) 0.0445(8) Uani 1 1 d . . . . .
C49 C 0.65807(19) 0.62164(14) 0.40814(14) 0.0396(7) Uani 1 1 d . . . . .
H49A H 0.7173 0.6406 0.4191 0.048 Uiso 1 1 calc R U . . .
C50 C 0.57396(18) 0.65176(12) 0.42332(13) 0.0312(6) Uani 1 1 d . . . . .
C51 C 0.3933(2) 0.53441(13) 0.35884(17) 0.0489(8) Uani 1 1 d . . . . .
H51A H 0.3612 0.5236 0.4027 0.073 Uiso 1 1 calc R U . . .
H51B H 0.4060 0.4980 0.3314 0.073 Uiso 1 1 calc R U . . .
H51C H 0.3525 0.5614 0.3302 0.073 Uiso 1 1 calc R U . . .
C52 C 0.7506(3) 0.53404(17) 0.3607(2) 0.0699(11) Uani 1 1 d . . . . .
H52A H 0.8018 0.5638 0.3594 0.105 Uiso 1 1 calc R U . . .
H52B H 0.7440 0.5142 0.3141 0.105 Uiso 1 1 calc R U . . .
H52C H 0.7659 0.5041 0.3975 0.105 Uiso 1 1 calc R U . . .
C53 C 0.5765(2) 0.71480(13) 0.45091(15) 0.0405(7) Uani 1 1 d . . . . .
H53A H 0.5360 0.7403 0.4201 0.061 Uiso 1 1 calc R U . . .
H53B H 0.6421 0.7298 0.4511 0.061 Uiso 1 1 calc R U . . .
H53C H 0.5531 0.7156 0.4996 0.061 Uiso 1 1 calc R U . . .
C60 C 0.5537(3) 0.85773(13) 0.25346(18) 0.0565(9) Uani 1 1 d . . . . .
H60A H 0.5136 0.8855 0.2253 0.085 Uiso 1 1 calc R U . . .
H60B H 0.6185 0.8583 0.2356 0.085 Uiso 1 1 calc R U . . .
H60C H 0.5552 0.8701 0.3037 0.085 Uiso 1 1 calc R U . . .
C61 C 0.5136(2) 0.79524(12) 0.24705(13) 0.0337(6) Uani 1 1 d . . . . .
C62 C 0.4201(2) 0.78554(12) 0.23027(13) 0.0334(6) Uani 1 1 d . . . . .
H62A H 0.3805 0.8191 0.2195 0.040 Uiso 1 1 calc R U . . .
C63 C 0.37947(14) 0.72758(12) 0.22824(12) 0.0285(5) Uani 1 1 d D . . . .
H63A H 0.3161(2) 0.7208(7) 0.2109(5) 0.033(7) Uiso 1 1 d D . . . .
C64 C 0.43717(16) 0.67785(9) 0.24421(12) 0.0255(5) Uani 1 1 d D . . . .
H64A H 0.4130(6) 0.63853(15) 0.2362(9) 0.027(7) Uiso 1 1 d D . . . .
C65 C 0.53682(16) 0.68631(10) 0.25832(11) 0.0247(5) Uani 1 1 d D . . . .
H65A H 0.5750(4) 0.65328(18) 0.2736(5) 0.022(6) Uiso 1 1 d D . . . .
C66 C 0.57476(15) 0.74447(12) 0.26144(12) 0.0294(6) Uani 1 1 d D . . . .
H66A H 0.6372(2) 0.7504(8) 0.2811(4) 0.046(8) Uiso 1 1 d D . . . .
C71 C 0.8715(12) 0.5328(11) 0.1270(9) 0.117(4) Uani 0.5 1 d D U P A -1
H71A H 0.8114 0.5191 0.1465 0.176 Uiso 0.5 1 calc R U P A -1
H71B H 0.9218 0.5311 0.1643 0.176 Uiso 0.5 1 calc R U P A -1
H71C H 0.8642 0.5742 0.1101 0.176 Uiso 0.5 1 calc R U P A -1
C72 C 0.8970(11) 0.4938(6) 0.0670(10) 0.111(4) Uani 0.5 1 d D U P A -1
H72A H 0.8445 0.4951 0.0306 0.133 Uiso 0.5 1 calc R U P A -1
H72B H 0.9019 0.4521 0.0848 0.133 Uiso 0.5 1 calc R U P A -1
C73 C 0.9874(17) 0.5094(10) 0.0318(13) 0.120(4) Uani 0.5 1 d D U P A -1
H73A H 0.9845 0.5523 0.0185 0.144 Uiso 0.5 1 calc R U P A -1
H73B H 1.0402 0.5047 0.0675 0.144 Uiso 0.5 1 calc R U P A -1
C74 C 1.011(2) 0.4761(12) -0.0302(15) 0.146(5) Uani 0.5 1 d D U P A -1
H74A H 0.9628 0.4860 -0.0680 0.175 Uiso 0.5 1 calc R U P A -1
H74B H 1.0029 0.4331 -0.0187 0.175 Uiso 0.5 1 calc R U P A -1
C75 C 1.1056(16) 0.4821(8) -0.0625(11) 0.166(5) Uani 0.5 1 d D U P A -1
H75A H 1.1523 0.4570 -0.0356 0.199 Uiso 0.5 1 calc R U P A -1
H75B H 1.1268 0.5244 -0.0586 0.199 Uiso 0.5 1 calc R U P A -1
C76 C 1.1035(16) 0.4637(14) -0.1399(12) 0.174(7) Uani 0.5 1 d D U P A -1
H76A H 1.1672 0.4684 -0.1591 0.261 Uiso 0.5 1 calc R U P A -1
H76B H 1.0838 0.4216 -0.1440 0.261 Uiso 0.5 1 calc R U P A -1
H76C H 1.0583 0.4890 -0.1670 0.261 Uiso 0.5 1 calc R U P A -1
C81 C 0.1006(16) 0.5479(14) 0.3663(10) 0.188(7) Uani 0.5 1 d D U P B -1
H81A H 0.1657 0.5606 0.3567 0.282 Uiso 0.5 1 calc R U P B -1
H81B H 0.0883 0.5087 0.3443 0.282 Uiso 0.5 1 calc R U P B -1
H81C H 0.0555 0.5774 0.3462 0.282 Uiso 0.5 1 calc R U P B -1
C82 C 0.0894(13) 0.5438(8) 0.4411(9) 0.178(5) Uani 0.5 1 d D U P B -1
H82A H 0.1385 0.5154 0.4596 0.213 Uiso 0.5 1 calc R U P B -1
H82B H 0.1059 0.5836 0.4614 0.213 Uiso 0.5 1 calc R U P B -1
C83 C 0.0037(16) 0.5266(11) 0.4703(12) 0.141(5) Uani 0.5 1 d D U P B -1
H83A H -0.0282 0.5651 0.4809 0.169 Uiso 0.5 1 calc R U P B -1
H83B H -0.0332 0.5091 0.4296 0.169 Uiso 0.5 1 calc R U P B -1
C84 C -0.0173(11) 0.4904(8) 0.5271(9) 0.099(3) Uani 0.5 1 d D U P B -1
H84A H 0.0366 0.4940 0.5621 0.118 Uiso 0.5 1 calc R U P B -1
H84B H -0.0166 0.4486 0.5092 0.118 Uiso 0.5 1 calc R U P B -1
C85 C -0.1037(6) 0.4971(5) 0.5666(5) 0.081(2) Uani 0.5 1 d D U P B -1
H85A H -0.1016 0.5370 0.5899 0.098 Uiso 0.5 1 calc R U P B -1
H85B H -0.1580 0.4976 0.5316 0.098 Uiso 0.5 1 calc R U P B -1
C86 C -0.1243(10) 0.4536(9) 0.6201(7) 0.099(3) Uani 0.5 1 d D U P B -1
H86A H -0.1845 0.4639 0.6421 0.149 Uiso 0.5 1 calc R U P B -1
H86B H -0.1296 0.4138 0.5981 0.149 Uiso 0.5 1 calc R U P B -1
H86C H -0.0729 0.4534 0.6567 0.149 Uiso 0.5 1 calc R U P B -1

loop_
_atom_site_aniso_label
_atom_site_aniso_U_11
_atom_site_aniso_U_22
_atom_site_aniso_U_33
_atom_site_aniso_U_23
_atom_site_aniso_U_13
_atom_site_aniso_U_12
Cu1 0.01920(15) 0.02877(16) 0.02133(15) -0.00531(12) 0.00382(11) -0.00411(12)
Cu2 0.01931(15) 0.02975(16) 0.02092(15) 0.00416(12) 0.00392(11) 0.00278(12)
N1 0.0206(10) 0.0291(11) 0.0238(10) -0.0044(9) 0.0013(8) -0.0037(8)
C1 0.0270(13) 0.0305(13) 0.0238(12) -0.0051(10) 0.0023(10) 0.0001(10)
C2 0.0268(13) 0.0365(14) 0.0240(12) -0.0062(11) 0.0079(10) -0.0010(11)
C3 0.0203(12) 0.0359(14) 0.0275(12) -0.0017(11) 0.0057(10) -0.0030(10)
N3 0.0205(10) 0.0304(11) 0.0267(10) -0.0053(9) 0.0026(8) -0.0036(9)
C4 0.0395(16) 0.0466(17) 0.0292(14) -0.0121(13) 0.0071(12) -0.0092(13)
F4A 0.0435(10) 0.1118(17) 0.0469(10) -0.0399(11) -0.0100(8) -0.0034(11)
F4B 0.1178(18) 0.0412(11) 0.0470(11) -0.0194(9) 0.0122(11) -0.0200(11)
F4C 0.0591(11) 0.0798(13) 0.0350(9) -0.0293(9) 0.0205(8) -0.0248(10)
C5 0.0279(14) 0.0567(19) 0.0415(16) -0.0150(14) 0.0144(13) -0.0092(13)
F5A 0.0433(10) 0.1009(16) 0.0610(12) -0.0420(11) 0.0324(9) -0.0290(10)
F5B 0.0641(13) 0.0543(12) 0.1218(19) -0.0031(12) 0.0576(13) -0.0216(10)
F5C 0.0226(9) 0.1256(19) 0.0624(12) -0.0097(12) 0.0048(9) -0.0064(10)
C6 0.0266(12) 0.0286(13) 0.0226(12) -0.0070(10) 0.0034(10) -0.0076(10)
C7 0.0379(14) 0.0254(13) 0.0286(13) -0.0081(10) 0.0047(11) -0.0011(11)
C8 0.0527(18) 0.0247(13) 0.0331(14) -0.0047(11) 0.0090(13) -0.0115(13)
C9 0.0427(17) 0.0424(17) 0.0384(16) -0.0136(13) 0.0130(13) -0.0207(13)
C10 0.0275(13) 0.0477(17) 0.0335(14) -0.0092(13) -0.0015(11) -0.0079(12)
C11 0.0258(13) 0.0387(15) 0.0239(12) -0.0055(11) -0.0007(10) -0.0071(11)
C12 0.0514(18) 0.0351(15) 0.0464(17) 0.0011(13) 0.0075(14) 0.0123(14)
C13 0.054(2) 0.061(2) 0.072(2) -0.0143(18) 0.0233(18) -0.0327(17)
C14 0.0339(15) 0.0496(17) 0.0330(14) 0.0058(13) -0.0033(12) 0.0001(13)
C15 0.0168(11) 0.0330(13) 0.0278(12) -0.0062(11) 0.0048(9) -0.0048(10)
C16 0.0235(12) 0.0346(14) 0.0319(13) -0.0024(11) 0.0048(10) -0.0046(11)
C17 0.0274(13) 0.0330(14) 0.0434(16) -0.0080(12) 0.0041(12) -0.0053(11)
C18 0.0210(12) 0.0473(17) 0.0394(15) -0.0155(13) 0.0009(11) -0.0026(12)
C19 0.0243(13) 0.0469(17) 0.0337(14) -0.0051(12) -0.0039(11) 0.0032(12)
C20 0.0202(12) 0.0367(14) 0.0340(14) -0.0022(11) 0.0023(10) 0.0001(11)
C21 0.0483(18) 0.0415(16) 0.0402(16) 0.0017(13) -0.0044(13) -0.0022(14)
C22 0.0371(16) 0.057(2) 0.0578(19) -0.0251(16) -0.0095(14) -0.0003(15)
C23 0.0414(16) 0.0420(16) 0.0450(17) 0.0039(14) -0.0049(13) 0.0032(13)
N31 0.0178(9) 0.0337(11) 0.0262(10) 0.0041(9) 0.0031(8) 0.0019(9)
C31 0.0193(12) 0.0366(14) 0.0277(12) -0.0012(11) 0.0044(10) 0.0000(10)
C32 0.0263(13) 0.0399(14) 0.0236(12) 0.0046(11) 0.0062(10) -0.0021(11)
C33 0.0269(12) 0.0295(13) 0.0237(12) 0.0031(10) 0.0007(10) -0.0021(10)
N33 0.0231(10) 0.0290(11) 0.0236(10) 0.0038(9) 0.0023(8) 0.0028(9)
C34 0.0289(14) 0.064(2) 0.0359(15) 0.0096(15) 0.0103(12) 0.0111(14)
F34A 0.0802(16) 0.0645(14) 0.1126(19) 0.0063(13) 0.0570(14) 0.0310(12)
F34B 0.0506(11) 0.1325(19) 0.0473(11) 0.0339(12) 0.0306(9) 0.0403(12)
F34C 0.0234(9) 0.151(2) 0.0648(13) -0.0045(14) 0.0042(9) 0.0140(11)
C35 0.0420(16) 0.0510(18) 0.0271(14) 0.0099(13) 0.0059(12) 0.0090(14)
F35A 0.0428(11) 0.1289(19) 0.0391(10) 0.0332(11) -0.0087(8) 0.0020(11)
F35B 0.0532(11) 0.0818(13) 0.0288(8) 0.0203(9) 0.0144(8) 0.0137(10)
F35C 0.145(2) 0.0477(12) 0.0426(11) 0.0210(9) 0.0197(12) 0.0316(13)
C36 0.0173(11) 0.0364(14) 0.0275(12) 0.0054(11) 0.0054(10) 0.0044(10)
C37 0.0262(13) 0.0373(15) 0.0343(14) 0.0012(12) 0.0028(11) 0.0048(11)
C38 0.0322(14) 0.0367(15) 0.0494(17) 0.0094(13) 0.0045(13) 0.0041(12)
C39 0.0255(13) 0.0561(19) 0.0430(16) 0.0178(14) 0.0041(12) 0.0071(13)
C40 0.0217(13) 0.0604(19) 0.0345(14) 0.0081(13) -0.0035(11) -0.0004(13)
C41 0.0211(12) 0.0446(16) 0.0330(14) 0.0054(12) 0.0032(11) -0.0013(11)
C42 0.0509(18) 0.0399(16) 0.0483(18) -0.0016(14) -0.0076(15) -0.0043(14)
C43 0.0446(18) 0.077(2) 0.061(2) 0.0355(19) -0.0035(16) 0.0086(17)
C44 0.0415(17) 0.0515(18) 0.0498(18) 0.0011(15) -0.0071(14) -0.0153(14)
C45 0.0288(13) 0.0310(13) 0.0209(12) 0.0073(10) 0.0022(10) 0.0087(11)
C46 0.0472(16) 0.0284(13) 0.0280(13) 0.0088(11) 0.0063(12) 0.0038(12)
C47 0.063(2) 0.0301(15) 0.0364(15) 0.0095(12) 0.0118(14) 0.0177(14)
C48 0.0462(18) 0.0517(18) 0.0362(15) 0.0180(14) 0.0096(13) 0.0281(15)
C49 0.0266(14) 0.0616(19) 0.0305(14) 0.0084(14) -0.0014(11) 0.0115(13)
C50 0.0297(13) 0.0427(15) 0.0211(12) 0.0019(11) -0.0016(10) 0.0067(12)
C51 0.064(2) 0.0323(15) 0.0505(18) 0.0005(14) 0.0122(16) -0.0123(15)
C52 0.059(2) 0.077(3) 0.074(3) 0.018(2) 0.0193(19) 0.043(2)
C53 0.0339(15) 0.0498(17) 0.0375(15) -0.0082(13) -0.0003(12) -0.0031(13)
C60 0.072(2) 0.0363(17) 0.063(2) -0.0107(15) 0.0280(18) -0.0114(16)
C61 0.0437(16) 0.0304(14) 0.0277(13) -0.0060(11) 0.0147(12) -0.0059(12)
C62 0.0396(15) 0.0331(14) 0.0282(13) 0.0071(11) 0.0124(11) 0.0099(12)
C63 0.0232(12) 0.0435(15) 0.0192(11) 0.0050(11) 0.0056(10) 0.0018(11)
C64 0.0265(13) 0.0310(13) 0.0194(11) -0.0012(10) 0.0059(10) -0.0033(11)
C65 0.0227(12) 0.0327(13) 0.0190(11) -0.0002(10) 0.0055(9) 0.0034(10)
C66 0.0251(13) 0.0430(15) 0.0202(12) -0.0071(11) 0.0054(10) -0.0066(11)
C71 0.091(7) 0.112(8) 0.149(11) 0.034(8) 0.021(7) 0.015(7)
C72 0.093(6) 0.095(7) 0.143(8) 0.047(6) -0.008(6) 0.015(6)
C73 0.119(6) 0.101(9) 0.138(7) 0.045(7) -0.016(6) 0.040(6)
C74 0.158(7) 0.128(10) 0.150(8) 0.024(8) -0.013(7) 0.046(8)
C75 0.188(10) 0.145(10) 0.166(9) -0.006(9) 0.016(9) 0.065(9)
C76 0.196(13) 0.149(11) 0.179(12) -0.024(10) 0.024(11) 0.068(11)
C81 0.193(13) 0.213(12) 0.157(11) 0.037(11) 0.015(11) -0.069(11)
C82 0.176(10) 0.213(11) 0.145(9) -0.003(9) 0.010(9) -0.077(9)
C83 0.126(8) 0.179(10) 0.117(7) -0.031(8) -0.006(7) -0.050(8)
C84 0.087(6) 0.122(8) 0.086(5) -0.041(6) -0.010(5) -0.036(6)
C85 0.059(4) 0.102(6) 0.083(5) -0.027(5) -0.008(4) -0.004(5)
C86 0.070(6) 0.118(8) 0.109(8) 0.000(6) 0.005(6) -0.012(6)

loop_
_atom_type_symbol
_atom_type_description
_atom_type_scat_dispersion_real
_atom_type_scat_dispersion_imag
_atom_type_scat_source
C C 0.0033 0.0016 'International Tables Vol C Tables 4.2.6.8 and 6.1.1.4'
H H 0.0000 0.0000 'International Tables Vol C Tables 4.2.6.8 and 6.1.1.4'
Cu Cu 0.3201 1.2651 'International Tables Vol C Tables 4.2.6.8 and 6.1.1.4'
F F 0.0171 0.0103 'International Tables Vol C Tables 4.2.6.8 and 6.1.1.4'
N N 0.0061 0.0033 'International Tables Vol C Tables 4.2.6.8 and 6.1.1.4'

loop_
_geom_angle_atom_site_label_1
_geom_angle_atom_site_label_2
_geom_angle_atom_site_label_3
_geom_angle
N1 Cu1 N3 99.90(8)
N1 Cu1 C65 111.49(8)
N3 Cu1 C65 142.98(9)
N1 Cu1 C66 148.00(8)
N3 Cu1 C66 112.10(8)
C65 Cu1 C66 39.22(9)
N33 Cu2 N31 100.03(8)
N33 Cu2 C63 150.30(9)
N31 Cu2 C63 109.66(9)
N33 Cu2 C64 111.36(9)
N31 Cu2 C64 146.97(9)
C63 Cu2 C64 39.54(9)
C1 N1 C6 123.93(19)
C1 N1 Cu1 120.03(16)
C6 N1 Cu1 115.91(14)
N1 C1 C2 126.0(2)
N1 C1 C4 118.8(2)
C2 C1 C4 115.2(2)
C1 C2 C3 127.8(2)
N3 C3 C2 126.2(2)
N3 C3 C5 119.7(2)
C2 C3 C5 114.1(2)
C3 N3 C15 123.85(19)
C3 N3 Cu1 119.67(16)
C15 N3 Cu1 115.72(14)
F4B C4 F4A 106.7(2)
F4B C4 F4C 106.7(2)
F4A C4 F4C 105.3(2)
F4B C4 C1 112.8(2)
F4A C4 C1 112.2(2)
F4C C4 C1 112.6(2)
F5B C5 F5A 107.3(2)
F5B C5 F5C 105.6(3)
F5A C5 F5C 105.6(2)
F5B C5 C3 113.0(2)
F5A C5 C3 113.7(2)
F5C C5 C3 111.1(2)
C11 C6 C7 120.8(2)
C11 C6 N1 119.3(2)
C7 C6 N1 119.2(2)
C8 C7 C6 118.3(2)
C8 C7 C12 120.5(2)
C6 C7 C12 121.1(2)
C9 C8 C7 122.1(3)
C8 C9 C10 118.4(2)
C8 C9 C13 120.9(3)
C10 C9 C13 120.7(3)
C9 C10 C11 121.7(3)
C10 C11 C6 118.7(2)
C10 C11 C14 120.6(2)
C6 C11 C14 120.7(2)
C16 C15 C20 121.0(2)
C16 C15 N3 120.0(2)
C20 C15 N3 118.5(2)
C17 C16 C15 118.0(2)
C17 C16 C21 120.3(2)
C15 C16 C21 121.6(2)
C16 C17 C18 122.5(3)
C19 C18 C17 117.7(2)
C19 C18 C22 120.8(3)
C17 C18 C22 121.6(3)
C18 C19 C20 122.3(3)
C19 C20 C15 118.5(2)
C19 C20 C23 120.1(2)
C15 C20 C23 121.5(2)
C31 N31 C36 124.9(2)
C31 N31 Cu2 120.01(16)
C36 N31 Cu2 115.03(14)
N31 C31 C32 126.0(2)
N31 C31 C34 119.4(2)
C32 C31 C34 114.7(2)
C33 C32 C31 127.7(2)
N33 C33 C32 126.1(2)
N33 C33 C35 118.8(2)
C32 C33 C35 115.1(2)
C33 N33 C45 124.5(2)
C33 N33 Cu2 120.03(16)
C45 N33 Cu2 115.45(14)
F34B C34 F34A 106.5(3)
F34B C34 F34C 106.2(2)
F34A C34 F34C 105.9(3)
F34B C34 C31 113.7(2)
F34A C34 C31 112.5(2)
F34C C34 C31 111.6(2)
F35C C35 F35A 106.9(3)
F35C C35 F35B 106.2(2)
F35A C35 F35B 105.3(2)
F35C C35 C33 112.2(2)
F35A C35 C33 112.0(2)
F35B C35 C33 113.7(2)
C37 C36 C41 120.9(2)
C37 C36 N31 119.2(2)
C41 C36 N31 119.2(2)
C38 C37 C36 118.2(2)
C38 C37 C42 120.3(3)
C36 C37 C42 121.4(2)
C37 C38 C39 122.2(3)
C40 C39 C38 117.8(3)
C40 C39 C43 120.8(3)
C38 C39 C43 121.4(3)
C39 C40 C41 122.4(3)
C40 C41 C36 118.5(3)
C40 C41 C44 120.4(3)
C36 C41 C44 121.1(2)
C50 C45 C46 121.3(2)
C50 C45 N33 119.1(2)
C46 C45 N33 118.8(2)
C47 C46 C45 118.1(3)
C47 C46 C51 120.2(3)
C45 C46 C51 121.7(2)
C48 C47 C46 122.3(3)
C47 C48 C49 118.4(3)
C47 C48 C52 121.0(3)
C49 C48 C52 120.5(3)
C48 C49 C50 122.0(3)
C49 C50 C45 117.9(3)
C49 C50 C53 120.7(3)
C45 C50 C53 121.3(2)
C62 C61 C66 119.0(2)
C62 C61 C60 121.5(3)
C66 C61 C60 119.5(3)
C61 C62 C63 122.6(2)
C64 C63 C62 119.2(2)
C64 C63 Cu2 70.30(13)
C62 C63 Cu2 107.75(17)
C63 C64 C65 119.50(19)
C63 C64 Cu2 70.16(13)
C65 C64 Cu2 110.83(15)
C66 C65 C64 119.92(19)
C66 C65 Cu1 70.91(12)
C64 C65 Cu1 112.65(16)
C65 C66 C61 119.6(2)
C65 C66 Cu1 69.87(13)
C61 C66 Cu1 110.55(16)
C71 C72 C73 115.7(11)
C74 C73 C72 117.8(11)
C73 C74 C75 121.4(14)
C74 C75 C76 112.2(14)
C83 C82 C81 122.0(16)
C84 C83 C82 132.4(16)
C83 C84 C85 122.5(10)
C86 C85 C84 118.6(10)

loop_
_geom_bond_atom_site_label_1
_geom_bond_atom_site_label_2
_geom_bond_distance
Cu1 N1 1.9377(19)
Cu1 N3 1.9464(19)
Cu1 C65 2.082(2)
Cu1 C66 2.095(2)
Cu2 N33 1.9311(19)
Cu2 N31 1.9366(19)
Cu2 C63 2.069(2)
Cu2 C64 2.071(2)
N1 C1 1.318(3)
N1 C6 1.438(3)
C1 C2 1.395(3)
C1 C4 1.535(3)
C2 C3 1.401(3)
C3 N3 1.310(3)
C3 C5 1.537(3)
N3 C15 1.441(3)
C4 F4B 1.317(3)
C4 F4A 1.328(3)
C4 F4C 1.334(3)
C5 F5B 1.317(4)
C5 F5A 1.317(3)
C5 F5C 1.336(4)
C6 C11 1.396(3)
C6 C7 1.399(3)
C7 C8 1.392(4)
C7 C12 1.503(4)
C8 C9 1.380(4)
C9 C10 1.386(4)
C9 C13 1.518(4)
C10 C11 1.389(3)
C11 C14 1.503(4)
C15 C16 1.396(4)
C15 C20 1.396(3)
C16 C17 1.388(3)
C16 C21 1.507(4)
C17 C18 1.393(4)
C18 C19 1.380(4)
C18 C22 1.509(4)
C19 C20 1.389(4)
C20 C23 1.508(4)
N31 C31 1.314(3)
N31 C36 1.442(3)
C31 C32 1.400(3)
C31 C34 1.533(3)
C32 C33 1.399(3)
C33 N33 1.315(3)
C33 C35 1.530(3)
N33 C45 1.439(3)
C34 F34B 1.315(3)
C34 F34A 1.319(4)
C34 F34C 1.324(3)
C35 F35C 1.317(3)
C35 F35A 1.329(3)
C35 F35B 1.335(3)
C36 C37 1.395(4)
C36 C41 1.398(4)
C37 C38 1.388(4)
C37 C42 1.507(4)
C38 C39 1.391(4)
C39 C40 1.378(4)
C39 C43 1.513(4)
C40 C41 1.384(4)
C41 C44 1.507(4)
C45 C50 1.397(4)
C45 C46 1.400(4)
C46 C47 1.390(4)
C46 C51 1.495(4)
C47 C48 1.378(4)
C48 C49 1.385(4)
C48 C52 1.519(4)
C49 C50 1.396(4)
C50 C53 1.497(4)
C60 C61 1.506(4)
C61 C62 1.359(4)
C61 C66 1.441(4)
C62 C63 1.412(4)
C63 C64 1.400(3)
C64 C65 1.430(3)
C65 C66 1.402(3)
C71 C72 1.474(12)
C72 C73 1.491(12)
C73 C74 1.427(10)
C74 C75 1.481(13)
C75 C76 1.508(14)
C81 C82 1.420(13)
C82 C83 1.392(12)
C83 C84 1.376(10)
C84 C85 1.451(11)
C85 C86 1.430(12)
